data_4001032
loop_
_publ_author_name
'Smith, Conor S.'
'Mann, Kent R.'

_publ_section_title
;
 Void Space Containing Crystalline Cu(I) Phenanthroline Complexes As
 Molecular Oxygen Sensors
;
_journal_issue 21
_journal_name_full 'Chemistry of Materials'
_journal_page_first 5042
_journal_paper_doi 10.1021/cm901109n
_journal_volume 21
_journal_year 2009
_chemical_formula_moiety 'C32 H12 B F24, C34 H36 Cu N4'
_chemical_formula_sum 'C66 H48 B Cu F24 N4'
_chemical_formula_weight 1427.43
_chemical_name_common 07146
_chemical_name_systematic
; 
 ? 
;
_space_group_IT_number 2
_symmetry_cell_setting triclinic
_symmetry_space_group_name_Hall '-P 1'
_symmetry_space_group_name_H-M 'P -1'
_atom_sites_solution_hydrogens geom
_atom_sites_solution_primary direct
_atom_sites_solution_secondary difmap
_audit_creation_method SHELXL-97
_cell_angle_alpha 106.4860(10)
_cell_angle_beta 100.5770(10)
_cell_angle_gamma 98.1470(10)
_cell_formula_units_Z 2
_cell_length_a 12.9582(9)
_cell_length_b 13.1246(9)
_cell_length_c 20.0338(14)
_cell_measurement_reflns_used 2860
_cell_measurement_temperature 123(2)
_cell_measurement_theta_max 24.87
_cell_measurement_theta_min 2.18
_cell_volume 3143.0(4)
_computing_cell_refinement 'SAINT, Bruker'
_computing_data_collection 'SMART, Bruker'
_computing_data_reduction 'SAINT, Bruker'
_computing_molecular_graphics 'SHELXTAL, Bruker'
_computing_structure_refinement 'SHELXL-97 (Sheldrick, 1997)'
_computing_structure_solution 'SHELXS-97 (Sheldrick, 1990)'
_diffrn_ambient_temperature 123(2)
_diffrn_measured_fraction_theta_full 0.999
_diffrn_measured_fraction_theta_max 0.999
_diffrn_measurement_device_type 'Bruker SMART Platform CCD'
_diffrn_measurement_method 'area detector, omega scans per phi'
_diffrn_radiation_monochromator graphite
_diffrn_radiation_source 'normal-focus sealed tube'
_diffrn_radiation_type MoK\a
_diffrn_radiation_wavelength 0.71073
_diffrn_reflns_av_R_equivalents 0.0000
_diffrn_reflns_av_sigmaI/netI 0.0389
_diffrn_reflns_limit_h_max 15
_diffrn_reflns_limit_h_min -15
_diffrn_reflns_limit_k_max 14
_diffrn_reflns_limit_k_min -15
_diffrn_reflns_limit_l_max 23
_diffrn_reflns_limit_l_min 0
_diffrn_reflns_number 11118
_diffrn_reflns_theta_full 25.05
_diffrn_reflns_theta_max 25.05
_diffrn_reflns_theta_min 1.09
_exptl_absorpt_coefficient_mu 0.464
_exptl_absorpt_correction_T_max 0.870000
_exptl_absorpt_correction_T_min 0.782517
_exptl_absorpt_correction_type multi-scan
_exptl_absorpt_process_details 'SADABS, R. Blessing, 1995'
_exptl_crystal_colour yellow
_exptl_crystal_density_diffrn 1.508
_exptl_crystal_density_method 'not measured'
_exptl_crystal_description block
_exptl_crystal_F_000 1444
_exptl_crystal_size_max 0.4
_exptl_crystal_size_mid 0.35
_exptl_crystal_size_min 0.3
_refine_diff_density_max 0.780
_refine_diff_density_min -0.477
_refine_diff_density_rms 0.062
_refine_ls_extinction_method none
_refine_ls_goodness_of_fit_ref 1.023
_refine_ls_hydrogen_treatment riding
_refine_ls_matrix_type full
_refine_ls_number_parameters 922
_refine_ls_number_reflns 11118
_refine_ls_number_restraints 138
_refine_ls_restrained_S_all 1.088
_refine_ls_R_factor_all 0.0653
_refine_ls_R_factor_gt 0.0465
_refine_ls_shift/su_max 0.001
_refine_ls_shift/su_mean 0.000
_refine_ls_structure_factor_coef Fsqd
_refine_ls_weighting_details 'calc w=1/[\s^2^(Fo^2^)+(0.0575P)^2^+4.2177P] where P=(Fo^2^+2Fc^2^)/3'
_refine_ls_weighting_scheme calc
_refine_ls_wR_factor_gt 0.1147
_refine_ls_wR_factor_ref 0.1287
_reflns_number_gt 8773
_reflns_number_total 11118
_reflns_threshold_expression >2sigma(I)
_cod_data_source_file cm901109n_si_002.cif
_cod_data_source_block 07146a
_cod_original_sg_symbol_H-M P-1
_cod_database_code 4001032

loop_
_symmetry_equiv_pos_as_xyz
'x, y, z'
'-x, -y, -z'

loop_
_atom_site_label
_atom_site_type_symbol
_atom_site_fract_x
_atom_site_fract_y
_atom_site_fract_z
_atom_site_U_iso_or_equiv
_atom_site_adp_type
_atom_site_occupancy
_atom_site_symmetry_multiplicity
_atom_site_calc_flag
_atom_site_refinement_flags
Cu1 Cu 0.34005(3) -0.04131(3) 0.244769(18) 0.02203(11) Uani 1 1 d .
N1 N 0.2152(2) -0.0234(2) 0.16989(13) 0.0240(5) Uani 1 1 d .
N2 N 0.35415(18) -0.16896(19) 0.16105(12) 0.0205(5) Uani 1 1 d .
N3 N 0.45128(19) 0.07639(19) 0.32507(12) 0.0209(5) Uani 1 1 d .
N4 N 0.29053(19) -0.07334(18) 0.33161(12) 0.0203(5) Uani 1 1 d .
C1 C 0.1460(3) 0.0441(3) 0.17417(17) 0.0285(7) Uani 1 1 d .
C2 C 0.0505(3) 0.0197(3) 0.1208(2) 0.0377(8) Uani 1 1 d .
H2A H 0.0008 0.0664 0.1260 0.045 Uiso 1 1 calc R
C3 C 0.0288(3) -0.0699(3) 0.06196(19) 0.0373(8) Uani 1 1 d .
H3A H -0.0364 -0.0862 0.0267 0.045 Uiso 1 1 calc R
C4 C 0.1020(2) -0.1378(3) 0.05344(17) 0.0292(7) Uani 1 1 d .
C5 C 0.0865(3) -0.2286(3) -0.00962(17) 0.0347(8) Uani 1 1 d .
H5A H 0.0241 -0.2439 -0.0471 0.042 Uiso 1 1 calc R
C6 C 0.1584(3) -0.2922(3) -0.01666(16) 0.0330(8) Uani 1 1 d .
H6A H 0.1474 -0.3512 -0.0595 0.040 Uiso 1 1 calc R
C7 C 0.2511(3) -0.2724(2) 0.03945(16) 0.0273(7) Uani 1 1 d .
C11 C 0.2697(2) -0.1859(2) 0.10415(15) 0.0219(6) Uani 1 1 d .
C12 C 0.1941(2) -0.1130(2) 0.11013(15) 0.0233(6) Uani 1 1 d .
C8 C 0.3268(3) -0.3382(3) 0.03349(17) 0.0318(7) Uani 1 1 d .
H10A H 0.3188 -0.3957 -0.0097 0.038 Uiso 1 1 calc R
C9 C 0.4114(3) -0.3204(3) 0.08900(17) 0.0309(7) Uani 1 1 d .
H11A H 0.4633 -0.3648 0.0843 0.037 Uiso 1 1 calc R
C10 C 0.4236(2) -0.2368(2) 0.15382(16) 0.0243(6) Uani 1 1 d .
C13 C 0.1747(3) 0.1523(3) 0.23597(18) 0.0354(8) Uani 1 1 d .
C14 C 0.5157(2) -0.2233(3) 0.21780(16) 0.0278(7) Uani 1 1 d .
C15 C 0.0898(3) 0.2222(3) 0.2288(2) 0.0509(10) Uani 1 1 d .
H15A H 0.0828 0.2364 0.1829 0.076 Uiso 1 1 calc R
H15B H 0.1119 0.2912 0.2680 0.076 Uiso 1 1 calc R
H15C H 0.0206 0.1834 0.2308 0.076 Uiso 1 1 calc R
C16 C 0.1818(3) 0.1321(3) 0.30794(19) 0.0478(10) Uani 1 1 d .
H16A H 0.2401 0.0938 0.3165 0.072 Uiso 1 1 calc R
H16B H 0.1138 0.0878 0.3073 0.072 Uiso 1 1 calc R
H16C H 0.1960 0.2017 0.3463 0.072 Uiso 1 1 calc R
C17 C 0.2814(3) 0.2161(3) 0.2342(2) 0.0498(10) Uani 1 1 d .
H17A H 0.2739 0.2331 0.1892 0.075 Uiso 1 1 calc R
H17B H 0.3365 0.1725 0.2375 0.075 Uiso 1 1 calc R
H17C H 0.3025 0.2836 0.2746 0.075 Uiso 1 1 calc R
C18 C 0.4703(3) -0.2322(3) 0.28158(17) 0.0351(8) Uani 1 1 d .
H18A H 0.4327 -0.1729 0.2962 0.053 Uiso 1 1 calc R
H18B H 0.5290 -0.2276 0.3216 0.053 Uiso 1 1 calc R
H18C H 0.4200 -0.3020 0.2679 0.053 Uiso 1 1 calc R
C19 C 0.5817(3) -0.3119(3) 0.2015(2) 0.0474(10) Uani 1 1 d .
H19A H 0.6143 -0.3070 0.1618 0.071 Uiso 1 1 calc R
H19B H 0.5347 -0.3835 0.1882 0.071 Uiso 1 1 calc R
H19C H 0.6382 -0.3019 0.2441 0.071 Uiso 1 1 calc R
C20 C 0.5911(3) -0.1133(3) 0.2367(2) 0.0421(9) Uani 1 1 d .
H20A H 0.5510 -0.0552 0.2479 0.063 Uiso 1 1 calc R
H20B H 0.6218 -0.1103 0.1959 0.063 Uiso 1 1 calc R
H20C H 0.6490 -0.1039 0.2784 0.063 Uiso 1 1 calc R
C21 C 0.5300(2) 0.1513(2) 0.32147(16) 0.0252(6) Uani 1 1 d .
C22 C 0.5975(2) 0.2288(2) 0.38339(17) 0.0287(7) Uani 1 1 d .
H22A H 0.6528 0.2807 0.3791 0.034 Uiso 1 1 calc R
C23 C 0.5843(2) 0.2299(2) 0.44954(17) 0.0284(7) Uani 1 1 d .
H23A H 0.6298 0.2827 0.4913 0.034 Uiso 1 1 calc R
C24 C 0.5028(2) 0.1524(2) 0.45537(15) 0.0221(6) Uani 1 1 d .
C25 C 0.4840(2) 0.1474(2) 0.52253(15) 0.0256(7) Uani 1 1 d .
H25A H 0.5286 0.1979 0.5657 0.031 Uiso 1 1 calc R
C26 C 0.4038(2) 0.0720(2) 0.52572(16) 0.0255(7) Uani 1 1 d .
H26A H 0.3929 0.0702 0.5710 0.031 Uiso 1 1 calc R
C27 C 0.3355(2) -0.0050(2) 0.46171(15) 0.0228(6) Uani 1 1 d .
C31 C 0.3524(2) -0.0030(2) 0.39468(15) 0.0192(6) Uani 1 1 d .
C32 C 0.4382(2) 0.0773(2) 0.39150(15) 0.0194(6) Uani 1 1 d .
C28 C 0.2514(2) -0.0851(2) 0.46176(17) 0.0265(7) Uani 1 1 d .
H30A H 0.2374 -0.0903 0.5057 0.032 Uiso 1 1 calc R
C29 C 0.1898(2) -0.1554(2) 0.39831(17) 0.0281(7) Uani 1 1 d .
H31A H 0.1332 -0.2101 0.3981 0.034 Uiso 1 1 calc R
C30 C 0.2095(2) -0.1474(2) 0.33314(16) 0.0250(6) Uani 1 1 d .
C33 C 0.5452(3) 0.1502(3) 0.24859(18) 0.0342(8) Uani 1 1 d .
H33A H 0.4890 0.0942 0.2116 0.051 Uiso 1 1 calc R
H33B H 0.6156 0.1343 0.2438 0.051 Uiso 1 1 calc R
H33C H 0.5409 0.2213 0.2429 0.051 Uiso 1 1 calc R
C34 C 0.1399(3) -0.2187(3) 0.26275(18) 0.0382(8) Uani 1 1 d .
H34A H 0.1849 -0.2470 0.2305 0.057 Uiso 1 1 calc R
H34B H 0.0945 -0.1767 0.2417 0.057 Uiso 1 1 calc R
H34C H 0.0945 -0.2793 0.2698 0.057 Uiso 1 1 calc R
B1 B 0.8276(3) 0.4466(3) 0.25353(17) 0.0201(7) Uani 1 1 d .
C35 C 0.9034(2) 0.4015(2) 0.30877(15) 0.0223(6) Uani 1 1 d .
C36 C 1.0016(2) 0.4666(2) 0.35183(16) 0.0266(7) Uani 1 1 d .
H36A H 1.0263 0.5335 0.3447 0.032 Uiso 1 1 calc R
C37 C 1.0640(3) 0.4373(3) 0.40439(17) 0.0341(8) Uani 1 1 d .
C38 C 1.0315(3) 0.3401(3) 0.41651(18) 0.0360(8) Uani 1 1 d .
H38A H 1.0743 0.3195 0.4523 0.043 Uiso 1 1 calc R
C39 C 0.9349(3) 0.2742(3) 0.37486(18) 0.0324(7) Uani 1 1 d .
C40 C 0.8723(2) 0.3045(2) 0.32242(16) 0.0246(6) Uani 1 1 d .
H40A H 0.8061 0.2576 0.2949 0.030 Uiso 1 1 calc R
C41 C 0.8987(3) 0.1680(4) 0.3855(2) 0.0512(11) Uani 1 1 d .
F1 F 0.9598(4) 0.1029(4) 0.3723(5) 0.0710(15) Uani 0.575(5) 1 d PU
F2 F 0.7994(7) 0.1247(8) 0.3589(4) 0.0812(19) Uani 0.575(5) 1 d PU
F3 F 0.9093(6) 0.1914(5) 0.4614(3) 0.0863(13) Uani 0.575(5) 1 d PU
F1' F 0.7983(9) 0.1397(11) 0.3793(7) 0.0710(15) Uani 0.425(5) 1 d PU
F2' F 0.9495(6) 0.1377(7) 0.4303(6) 0.0812(19) Uani 0.425(5) 1 d PU
F3' F 0.8978(8) 0.0771(6) 0.3182(5) 0.0863(13) Uani 0.425(5) 1 d PU
C42 C 1.1679(3) 0.5093(4) 0.4478(2) 0.0530(11) Uani 1 1 d .
F4 F 1.1638(4) 0.6169(4) 0.4600(4) 0.0782(14) Uani 0.605(6) 1 d PU
F5 F 1.2470(4) 0.4939(7) 0.4211(4) 0.099(2) Uani 0.605(6) 1 d PU
F6 F 1.1861(6) 0.5082(6) 0.5159(4) 0.0876(17) Uani 0.605(6) 1 d PU
F4' F 1.2496(7) 0.4480(7) 0.4454(5) 0.0782(14) Uani 0.395(6) 1 d PU
F5' F 1.1825(9) 0.5477(11) 0.5131(7) 0.099(2) Uani 0.395(6) 1 d PU
F6' F 1.2094(9) 0.5824(8) 0.4196(5) 0.0876(17) Uani 0.395(6) 1 d PU
C43 C 0.8951(2) 0.5015(2) 0.20622(14) 0.0197(6) Uani 1 1 d .
C44 C 0.9918(2) 0.4776(2) 0.19139(15) 0.0225(6) Uani 1 1 d .
H44A H 1.0261 0.4326 0.2139 0.027 Uiso 1 1 calc R
C45 C 1.0395(2) 0.5180(2) 0.14425(16) 0.0272(7) Uani 1 1 d .
C46 C 0.9922(2) 0.5840(2) 0.11035(16) 0.0280(7) Uani 1 1 d .
H46A H 1.0245 0.6113 0.0783 0.034 Uiso 1 1 calc R
C47 C 0.8967(2) 0.6091(2) 0.12442(15) 0.0266(7) Uani 1 1 d .
C48 C 0.8497(2) 0.5689(2) 0.17126(15) 0.0230(6) Uani 1 1 d .
H48A H 0.7842 0.5879 0.1800 0.028 Uiso 1 1 calc R
C49 C 0.8413(3) 0.6818(3) 0.09133(19) 0.0403(9) Uani 1 1 d .
F7 F 0.88346(19) 0.7047(2) 0.04023(12) 0.0582(6) Uani 1 1 d .
F8 F 0.8434(3) 0.7761(2) 0.13897(14) 0.0772(9) Uani 1 1 d .
F9 F 0.73815(17) 0.6371(2) 0.06094(14) 0.0632(7) Uani 1 1 d .
C50 C 1.1448(3) 0.4928(3) 0.1326(2) 0.0393(8) Uani 1 1 d .
F10 F 1.1509(6) 0.3909(6) 0.1273(4) 0.0394(7) Uani 0.769(7) 1 d PU
F11 F 1.2264(2) 0.5593(3) 0.1790(3) 0.0639(14) Uani 0.769(7) 1 d PU
F12 F 1.1576(3) 0.5008(3) 0.0662(2) 0.0504(9) Uani 0.769(7) 1 d PU
F10' F 1.1981(10) 0.5334(9) 0.1025(8) 0.0394(7) Uani 0.231(7) 1 d PU
F11' F 1.153(2) 0.387(3) 0.1239(16) 0.0639(14) Uani 0.231(7) 1 d PU
F12' F 1.2236(9) 0.5267(10) 0.2093(6) 0.0504(9) Uani 0.231(7) 1 d PU
C51 C 0.7785(2) 0.5370(2) 0.30657(15) 0.0228(6) Uani 1 1 d .
C52 C 0.6883(3) 0.5076(3) 0.33120(17) 0.0307(7) Uani 1 1 d .
H52A H 0.6502 0.4343 0.3124 0.037 Uiso 1 1 calc R
C53 C 0.6521(3) 0.5807(3) 0.38192(19) 0.0372(8) Uani 1 1 d .
C54 C 0.7067(3) 0.6874(3) 0.41154(18) 0.0370(8) Uani 1 1 d .
H54A H 0.6831 0.7375 0.4470 0.044 Uiso 1 1 calc R
C55 C 0.7968(3) 0.7200(3) 0.38862(17) 0.0320(7) Uani 1 1 d .
C56 C 0.8312(2) 0.6462(3) 0.33680(16) 0.0270(7) Uani 1 1 d .
H56A H 0.8925 0.6706 0.3214 0.032 Uiso 1 1 calc R
C57 C 0.5518(4) 0.5458(4) 0.4037(3) 0.0582(13) Uani 1 1 d .
F13 F 0.4702(3) 0.5741(4) 0.3708(3) 0.0844(12) Uani 0.821(4) 1 d PU
F14 F 0.5601(4) 0.6017(3) 0.4749(2) 0.0942(13) Uani 0.821(4) 1 d PU
F15 F 0.5324(4) 0.4442(3) 0.3986(3) 0.0836(13) Uani 0.821(4) 1 d PU
F13' F 0.5585(14) 0.490(2) 0.4451(13) 0.0844(12) Uani 0.179(4) 1 d PU
F14' F 0.4785(17) 0.4469(16) 0.3432(11) 0.0942(13) Uani 0.179(4) 1 d PU
F15' F 0.486(2) 0.5977(13) 0.4157(15) 0.0836(13) Uani 0.179(4) 1 d PU
C58 C 0.8530(3) 0.8362(3) 0.4181(2) 0.0448(10) Uani 1 1 d .
F16 F 0.80041(17) 0.89978(16) 0.38934(13) 0.0525(6) Uani 1 1 d .
F17 F 0.95163(18) 0.85258(19) 0.41028(17) 0.0785(9) Uani 1 1 d .
F18 F 0.8585(2) 0.8770(2) 0.48893(13) 0.0753(8) Uani 1 1 d .
C59 C 0.7328(2) 0.3522(2) 0.19264(15) 0.0211(6) Uani 1 1 d .
C60 C 0.7496(2) 0.2485(2) 0.15864(15) 0.0234(6) Uani 1 1 d .
H60A H 0.8162 0.2302 0.1741 0.028 Uiso 1 1 calc R
C61 C 0.6717(2) 0.1720(2) 0.10313(16) 0.0281(7) Uani 1 1 d .
C62 C 0.5740(3) 0.1956(3) 0.07814(17) 0.0314(7) Uani 1 1 d .
H62A H 0.5207 0.1430 0.0404 0.038 Uiso 1 1 calc R
C63 C 0.5562(3) 0.2976(3) 0.10959(18) 0.0316(7) Uani 1 1 d .
C64 C 0.6339(2) 0.3740(2) 0.16563(16) 0.0265(7) Uani 1 1 d .
H64A H 0.6191 0.4434 0.1863 0.032 Uiso 1 1 calc R
C65 C 0.6907(3) 0.0604(3) 0.06980(18) 0.0360(8) Uani 1 1 d .
F19 F 0.79060(19) 0.05110(19) 0.08902(15) 0.0732(8) Uani 1 1 d .
F20 F 0.6666(2) 0.03100(18) -0.00195(12) 0.0616(7) Uani 1 1 d .
F21 F 0.6276(2) -0.01526(16) 0.08449(13) 0.0560(6) Uani 1 1 d .
C66 C 0.4538(3) 0.3292(3) 0.0825(2) 0.0435(9) Uani 1 1 d .
F22 F 0.4103(3) 0.3815(6) 0.1386(2) 0.0597(11) Uani 0.802(10) 1 d PU
F23 F 0.3772(4) 0.2493(3) 0.0403(3) 0.0737(17) Uani 0.802(10) 1 d PU
F24 F 0.4663(4) 0.4049(6) 0.0514(3) 0.0466(11) Uani 0.802(10) 1 d PU
F22' F 0.4088(12) 0.2493(14) 0.0096(9) 0.0597(11) Uani 0.198(10) 1 d PU
F23' F 0.487(2) 0.417(3) 0.0588(19) 0.0737(17) Uani 0.198(10) 1 d PU
F24' F 0.3944(12) 0.3275(16) 0.1170(10) 0.0466(11) Uani 0.198(10) 1 d PU

loop_
_atom_site_aniso_label
_atom_site_aniso_U_11
_atom_site_aniso_U_22
_atom_site_aniso_U_33
_atom_site_aniso_U_23
_atom_site_aniso_U_13
_atom_site_aniso_U_12
Cu1 0.0238(2) 0.0236(2) 0.01706(18) 0.00451(14) 0.00404(14) 0.00483(15)
N1 0.0256(13) 0.0276(13) 0.0237(13) 0.0128(11) 0.0083(11) 0.0084(11)
N2 0.0209(12) 0.0226(13) 0.0181(12) 0.0060(10) 0.0060(10) 0.0032(10)
N3 0.0223(13) 0.0195(12) 0.0221(12) 0.0062(10) 0.0076(10) 0.0056(10)
N4 0.0216(12) 0.0186(12) 0.0205(12) 0.0052(10) 0.0055(10) 0.0050(10)
C1 0.0295(17) 0.0342(17) 0.0323(17) 0.0207(14) 0.0128(14) 0.0124(14)
C2 0.0270(17) 0.046(2) 0.051(2) 0.0289(18) 0.0090(16) 0.0157(15)
C3 0.0292(18) 0.043(2) 0.041(2) 0.0238(17) -0.0036(15) 0.0052(15)
C4 0.0249(16) 0.0370(18) 0.0288(17) 0.0199(14) 0.0030(13) 0.0009(14)
C5 0.0329(18) 0.043(2) 0.0221(16) 0.0134(15) -0.0027(14) -0.0075(16)
C6 0.0389(19) 0.0354(18) 0.0161(15) 0.0055(13) 0.0018(13) -0.0082(15)
C7 0.0318(17) 0.0276(16) 0.0204(15) 0.0074(13) 0.0082(13) -0.0027(13)
C11 0.0235(15) 0.0251(15) 0.0168(14) 0.0077(12) 0.0068(12) -0.0009(12)
C12 0.0229(15) 0.0281(16) 0.0196(14) 0.0110(12) 0.0051(12) 0.0004(12)
C8 0.0398(19) 0.0288(17) 0.0222(16) 0.0014(13) 0.0115(14) 0.0008(14)
C9 0.0364(18) 0.0300(17) 0.0279(17) 0.0057(14) 0.0140(14) 0.0107(14)
C10 0.0266(16) 0.0250(15) 0.0229(15) 0.0066(12) 0.0112(13) 0.0055(13)
C13 0.043(2) 0.0383(19) 0.0346(18) 0.0152(15) 0.0140(16) 0.0237(16)
C14 0.0280(16) 0.0313(17) 0.0248(16) 0.0074(13) 0.0062(13) 0.0122(13)
C15 0.066(3) 0.055(2) 0.049(2) 0.024(2) 0.019(2) 0.043(2)
C16 0.067(3) 0.056(2) 0.034(2) 0.0176(18) 0.0181(19) 0.041(2)
C17 0.056(2) 0.032(2) 0.059(3) 0.0081(18) 0.014(2) 0.0115(18)
C18 0.0398(19) 0.044(2) 0.0256(17) 0.0119(15) 0.0073(15) 0.0185(16)
C19 0.052(2) 0.056(2) 0.036(2) 0.0078(18) 0.0077(17) 0.036(2)
C20 0.0284(18) 0.046(2) 0.048(2) 0.0164(18) -0.0010(16) 0.0039(16)
C21 0.0247(16) 0.0241(15) 0.0300(16) 0.0110(13) 0.0101(13) 0.0051(12)
C22 0.0242(16) 0.0214(15) 0.0391(18) 0.0094(14) 0.0066(14) 0.0014(13)
C23 0.0263(16) 0.0206(15) 0.0305(17) 0.0003(13) 0.0014(13) 0.0032(13)
C24 0.0197(14) 0.0195(14) 0.0242(15) 0.0030(12) 0.0020(12) 0.0072(12)
C25 0.0266(16) 0.0270(16) 0.0185(15) 0.0005(12) 0.0017(12) 0.0097(13)
C26 0.0306(17) 0.0293(16) 0.0190(15) 0.0051(12) 0.0088(13) 0.0148(14)
C27 0.0247(15) 0.0249(15) 0.0238(15) 0.0092(12) 0.0096(12) 0.0127(12)
C31 0.0214(14) 0.0183(14) 0.0205(14) 0.0064(11) 0.0069(12) 0.0096(11)
C32 0.0202(14) 0.0185(14) 0.0218(14) 0.0072(12) 0.0061(12) 0.0084(11)
C28 0.0280(16) 0.0326(17) 0.0287(16) 0.0161(14) 0.0157(13) 0.0124(14)
C29 0.0252(16) 0.0262(16) 0.0365(18) 0.0129(14) 0.0130(14) 0.0033(13)
C30 0.0236(15) 0.0205(15) 0.0311(17) 0.0067(13) 0.0090(13) 0.0047(12)
C33 0.0368(19) 0.0333(18) 0.0350(18) 0.0151(15) 0.0128(15) 0.0005(15)
C34 0.0341(19) 0.0343(19) 0.0356(19) 0.0034(15) 0.0057(15) -0.0072(15)
B1 0.0198(16) 0.0207(16) 0.0192(16) 0.0062(13) 0.0034(13) 0.0046(13)
C35 0.0223(15) 0.0270(16) 0.0188(14) 0.0055(12) 0.0068(12) 0.0102(12)
C36 0.0285(16) 0.0258(16) 0.0237(16) 0.0059(13) 0.0049(13) 0.0059(13)
C37 0.0318(18) 0.043(2) 0.0253(17) 0.0105(15) 0.0001(14) 0.0100(15)
C38 0.0309(18) 0.057(2) 0.0287(17) 0.0228(16) 0.0061(14) 0.0178(16)
C39 0.0274(17) 0.047(2) 0.0364(18) 0.0271(16) 0.0138(14) 0.0160(15)
C40 0.0218(15) 0.0283(16) 0.0281(16) 0.0126(13) 0.0084(13) 0.0078(13)
C41 0.030(2) 0.076(3) 0.078(3) 0.062(3) 0.021(2) 0.022(2)
F1 0.055(2) 0.057(2) 0.144(4) 0.066(3) 0.060(3) 0.0304(19)
F2 0.058(3) 0.066(3) 0.119(4) 0.069(3) -0.030(3) -0.007(2)
F3 0.124(4) 0.072(3) 0.084(3) 0.050(2) 0.047(3) 0.004(3)
F1' 0.055(2) 0.057(2) 0.144(4) 0.066(3) 0.060(3) 0.0304(19)
F2' 0.058(3) 0.066(3) 0.119(4) 0.069(3) -0.030(3) -0.007(2)
F3' 0.124(4) 0.072(3) 0.084(3) 0.050(2) 0.047(3) 0.004(3)
C42 0.045(2) 0.068(3) 0.035(2) 0.014(2) -0.0115(18) 0.008(2)
F4 0.051(2) 0.060(3) 0.093(3) 0.021(2) -0.035(2) -0.0138(18)
F5 0.049(2) 0.123(4) 0.081(3) -0.014(3) 0.007(2) -0.014(3)
F6 0.094(3) 0.082(3) 0.054(2) 0.029(3) -0.046(2) -0.023(3)
F4' 0.051(2) 0.060(3) 0.093(3) 0.021(2) -0.035(2) -0.0138(18)
F5' 0.049(2) 0.123(4) 0.081(3) -0.014(3) 0.007(2) -0.014(3)
F6' 0.094(3) 0.082(3) 0.054(2) 0.029(3) -0.046(2) -0.023(3)
C43 0.0204(14) 0.0186(14) 0.0155(13) 0.0016(11) 0.0023(11) -0.0008(11)
C44 0.0216(15) 0.0190(14) 0.0225(15) 0.0016(12) 0.0042(12) 0.0017(12)
C45 0.0238(16) 0.0234(15) 0.0271(16) -0.0003(13) 0.0070(13) -0.0024(12)
C46 0.0297(17) 0.0283(16) 0.0218(15) 0.0062(13) 0.0073(13) -0.0051(13)
C47 0.0275(16) 0.0290(16) 0.0198(15) 0.0083(13) 0.0018(12) -0.0014(13)
C48 0.0207(15) 0.0242(15) 0.0216(15) 0.0055(12) 0.0045(12) 0.0011(12)
C49 0.041(2) 0.049(2) 0.039(2) 0.0281(18) 0.0113(17) 0.0078(17)
F7 0.0570(14) 0.0827(17) 0.0593(15) 0.0560(14) 0.0218(12) 0.0127(12)
F8 0.135(3) 0.0514(15) 0.0589(16) 0.0280(13) 0.0176(16) 0.0472(16)
F9 0.0361(13) 0.0907(18) 0.0847(18) 0.0661(16) 0.0064(12) 0.0142(12)
C50 0.0335(19) 0.0319(19) 0.051(2) 0.0060(16) 0.0213(17) 0.0017(15)
F10 0.0401(15) 0.0422(16) 0.0580(18) 0.0330(15) 0.0295(13) 0.0206(12)
F11 0.0191(13) 0.064(2) 0.080(3) -0.0140(19) 0.0077(15) -0.0013(13)
F12 0.054(2) 0.0638(19) 0.055(2) 0.0303(18) 0.0380(18) 0.0243(16)
F10' 0.0401(15) 0.0422(16) 0.0580(18) 0.0330(15) 0.0295(13) 0.0206(12)
F11' 0.0191(13) 0.064(2) 0.080(3) -0.0140(19) 0.0077(15) -0.0013(13)
F12' 0.054(2) 0.0638(19) 0.055(2) 0.0303(18) 0.0380(18) 0.0243(16)
C51 0.0261(16) 0.0271(16) 0.0196(14) 0.0111(12) 0.0057(12) 0.0117(13)
C52 0.0366(18) 0.0320(17) 0.0365(18) 0.0211(15) 0.0183(15) 0.0153(14)
C53 0.050(2) 0.044(2) 0.045(2) 0.0318(17) 0.0309(17) 0.0327(18)
C54 0.050(2) 0.044(2) 0.0291(18) 0.0138(15) 0.0177(16) 0.0322(18)
C55 0.0313(18) 0.0353(18) 0.0269(17) 0.0047(14) 0.0004(14) 0.0181(15)
C56 0.0241(16) 0.0322(17) 0.0239(16) 0.0073(13) 0.0018(13) 0.0114(13)
C57 0.079(3) 0.056(3) 0.083(3) 0.048(3) 0.061(3) 0.045(2)
F13 0.0589(19) 0.110(3) 0.140(3) 0.090(3) 0.064(2) 0.0389(18)
F14 0.128(3) 0.098(3) 0.103(3) 0.047(2) 0.098(2) 0.047(2)
F15 0.114(3) 0.0475(18) 0.147(4) 0.055(2) 0.111(3) 0.0449(18)
F13' 0.0589(19) 0.110(3) 0.140(3) 0.090(3) 0.064(2) 0.0389(18)
F14' 0.128(3) 0.098(3) 0.103(3) 0.047(2) 0.098(2) 0.047(2)
F15' 0.114(3) 0.0475(18) 0.147(4) 0.055(2) 0.111(3) 0.0449(18)
C58 0.033(2) 0.041(2) 0.043(2) -0.0103(17) -0.0037(16) 0.0176(16)
F16 0.0465(13) 0.0324(11) 0.0714(16) 0.0134(11) 0.0019(11) 0.0072(10)
F17 0.0325(13) 0.0449(14) 0.123(2) -0.0239(14) 0.0173(14) 0.0036(10)
F18 0.089(2) 0.0645(17) 0.0447(14) -0.0187(12) -0.0058(13) 0.0287(15)
C59 0.0201(14) 0.0243(15) 0.0217(15) 0.0121(12) 0.0062(12) 0.0021(12)
C60 0.0211(15) 0.0263(16) 0.0247(15) 0.0116(13) 0.0065(12) 0.0020(12)
C61 0.0285(17) 0.0264(16) 0.0265(16) 0.0087(13) 0.0047(13) -0.0019(13)
C62 0.0282(17) 0.0302(17) 0.0292(17) 0.0106(14) -0.0019(14) -0.0066(14)
C63 0.0257(16) 0.0349(18) 0.0348(18) 0.0196(15) 0.0000(14) -0.0004(14)
C64 0.0243(16) 0.0256(16) 0.0308(17) 0.0131(13) 0.0053(13) 0.0023(13)
C65 0.038(2) 0.0275(17) 0.0341(19) 0.0026(14) 0.0053(15) -0.0025(15)
F19 0.0456(14) 0.0393(13) 0.100(2) -0.0179(13) -0.0095(13) 0.0146(11)
F20 0.099(2) 0.0432(13) 0.0349(12) 0.0010(10) 0.0200(12) 0.0081(13)
F21 0.0806(17) 0.0278(11) 0.0636(15) 0.0151(10) 0.0321(13) 0.0033(11)
C66 0.0260(18) 0.047(2) 0.052(2) 0.0194(19) -0.0057(17) -0.0009(16)
F22 0.0320(15) 0.088(3) 0.066(2) 0.029(2) 0.0124(15) 0.0247(19)
F23 0.036(2) 0.0465(17) 0.108(3) 0.0143(19) -0.034(2) -0.0011(14)
F24 0.038(3) 0.058(3) 0.054(2) 0.034(2) 0.003(2) 0.019(2)
F22' 0.0320(15) 0.088(3) 0.066(2) 0.029(2) 0.0124(15) 0.0247(19)
F23' 0.036(2) 0.0465(17) 0.108(3) 0.0143(19) -0.034(2) -0.0011(14)
F24' 0.038(3) 0.058(3) 0.054(2) 0.034(2) 0.003(2) 0.019(2)

loop_
_atom_type_symbol
_atom_type_description
_atom_type_scat_dispersion_real
_atom_type_scat_dispersion_imag
_atom_type_scat_source
C C 0.0033 0.0016 'International Tables Vol C Tables 4.2.6.8 and 6.1.1.4'
H H 0.0000 0.0000 'International Tables Vol C Tables 4.2.6.8 and 6.1.1.4'
B B 0.0013 0.0007 'International Tables Vol C Tables 4.2.6.8 and 6.1.1.4'
N N 0.0061 0.0033 'International Tables Vol C Tables 4.2.6.8 and 6.1.1.4'
F F 0.0171 0.0103 'International Tables Vol C Tables 4.2.6.8 and 6.1.1.4'
Cu Cu 0.3201 1.2651 'International Tables Vol C Tables 4.2.6.8 and 6.1.1.4'

loop_
_geom_angle_atom_site_label_1
_geom_angle_atom_site_label_2
_geom_angle_atom_site_label_3
_geom_angle
N3 Cu1 N2 132.27(9)
N3 Cu1 N1 128.61(10)
N2 Cu1 N1 84.83(9)
N3 Cu1 N4 81.78(9)
N2 Cu1 N4 119.17(9)
N1 Cu1 N4 113.00(9)
C1 N1 C12 118.5(3)
C1 N1 Cu1 133.1(2)
C12 N1 Cu1 107.28(18)
C10 N2 C11 118.0(2)
C10 N2 Cu1 133.7(2)
C11 N2 Cu1 108.22(18)
C21 N3 C32 117.9(2)
C21 N3 Cu1 129.8(2)
C32 N3 Cu1 112.27(18)
C30 N4 C31 118.7(2)
C30 N4 Cu1 130.3(2)
C31 N4 Cu1 110.92(18)
N1 C1 C2 120.8(3)
N1 C1 C13 119.4(3)
C2 C1 C13 119.7(3)
C3 C2 C1 120.7(3)
C3 C2 H2A 119.6
C1 C2 H2A 119.6
C2 C3 C4 120.0(3)
C2 C3 H3A 120.0
C4 C3 H3A 120.0
C3 C4 C12 117.1(3)
C3 C4 C5 122.1(3)
C12 C4 C5 120.7(3)
C6 C5 C4 121.0(3)
C6 C5 H5A 119.5
C4 C5 H5A 119.5
C5 C6 C7 120.5(3)
C5 C6 H6A 119.7
C7 C6 H6A 119.7
C8 C7 C11 117.1(3)
C8 C7 C6 121.5(3)
C11 C7 C6 121.3(3)
N2 C11 C7 122.8(3)
N2 C11 C12 119.2(2)
C7 C11 C12 118.0(3)
N1 C12 C4 122.7(3)
N1 C12 C11 119.0(3)
C4 C12 C11 118.3(3)
C9 C8 C7 120.1(3)
C9 C8 H10A 119.9
C7 C8 H10A 119.9
C8 C9 C10 120.7(3)
C8 C9 H11A 119.7
C10 C9 H11A 119.7
N2 C10 C9 121.1(3)
N2 C10 C14 119.2(2)
C9 C10 C14 119.7(3)
C17 C13 C16 110.6(3)
C17 C13 C1 108.5(3)
C16 C13 C1 110.7(3)
C17 C13 C15 108.0(3)
C16 C13 C15 107.2(3)
C1 C13 C15 111.8(3)
C18 C14 C20 110.7(3)
C18 C14 C10 109.6(3)
C20 C14 C10 109.5(3)
C18 C14 C19 107.1(3)
C20 C14 C19 107.9(3)
C10 C14 C19 112.0(3)
C13 C15 H15A 109.5
C13 C15 H15B 109.5
H15A C15 H15B 109.5
C13 C15 H15C 109.5
H15A C15 H15C 109.5
H15B C15 H15C 109.5
C13 C16 H16A 109.5
C13 C16 H16B 109.5
H16A C16 H16B 109.5
C13 C16 H16C 109.5
H16A C16 H16C 109.5
H16B C16 H16C 109.5
C13 C17 H17A 109.5
C13 C17 H17B 109.5
H17A C17 H17B 109.5
C13 C17 H17C 109.5
H17A C17 H17C 109.5
H17B C17 H17C 109.5
C14 C18 H18A 109.5
C14 C18 H18B 109.5
H18A C18 H18B 109.5
C14 C18 H18C 109.5
H18A C18 H18C 109.5
H18B C18 H18C 109.5
C14 C19 H19A 109.5
C14 C19 H19B 109.5
H19A C19 H19B 109.5
C14 C19 H19C 109.5
H19A C19 H19C 109.5
H19B C19 H19C 109.5
C14 C20 H20A 109.5
C14 C20 H20B 109.5
H20A C20 H20B 109.5
C14 C20 H20C 109.5
H20A C20 H20C 109.5
H20B C20 H20C 109.5
N3 C21 C22 121.7(3)
N3 C21 C33 118.1(3)
C22 C21 C33 120.2(3)
C23 C22 C21 120.4(3)
C23 C22 H22A 119.8
C21 C22 H22A 119.8
C22 C23 C24 119.4(3)
C22 C23 H23A 120.3
C24 C23 H23A 120.3
C32 C24 C23 117.3(3)
C32 C24 C25 119.7(3)
C23 C24 C25 123.0(3)
C26 C25 C24 121.1(3)
C26 C25 H25A 119.5
C24 C25 H25A 119.5
C25 C26 C27 120.7(3)
C25 C26 H26A 119.6
C27 C26 H26A 119.6
C28 C27 C31 117.2(3)
C28 C27 C26 123.2(3)
C31 C27 C26 119.6(3)
N4 C31 C27 122.9(3)
N4 C31 C32 117.6(2)
C27 C31 C32 119.5(3)
N3 C32 C24 123.2(3)
N3 C32 C31 117.4(2)
C24 C32 C31 119.4(3)
C29 C28 C27 119.6(3)
C29 C28 H30A 120.2
C27 C28 H30A 120.2
C28 C29 C30 120.4(3)
C28 C29 H31A 119.8
C30 C29 H31A 119.8
N4 C30 C29 121.2(3)
N4 C30 C34 116.9(3)
C29 C30 C34 121.8(3)
C21 C33 H33A 109.5
C21 C33 H33B 109.5
H33A C33 H33B 109.5
C21 C33 H33C 109.5
H33A C33 H33C 109.5
H33B C33 H33C 109.5
C30 C34 H34A 109.5
C30 C34 H34B 109.5
H34A C34 H34B 109.5
C30 C34 H34C 109.5
H34A C34 H34C 109.5
H34B C34 H34C 109.5
C35 B1 C51 103.5(2)
C35 B1 C59 114.2(2)
C51 B1 C59 112.0(2)
C35 B1 C43 112.7(2)
C51 B1 C43 111.1(2)
C59 B1 C43 103.6(2)
C40 C35 C36 115.4(3)
C40 C35 B1 124.1(3)
C36 C35 B1 120.1(3)
C37 C36 C35 122.6(3)
C37 C36 H36A 118.7
C35 C36 H36A 118.7
C36 C37 C38 120.7(3)
C36 C37 C42 120.1(3)
C38 C37 C42 119.2(3)
C39 C38 C37 118.0(3)
C39 C38 H38A 121.0
C37 C38 H38A 121.0
C38 C39 C40 120.9(3)
C38 C39 C41 119.3(3)
C40 C39 C41 119.8(3)
C39 C40 C35 122.3(3)
C39 C40 H40A 118.8
C35 C40 H40A 118.8
C44 C43 C48 115.6(3)
C44 C43 B1 124.7(3)
C48 C43 B1 119.4(2)
C43 C44 C45 121.9(3)
C43 C44 H44A 119.0
C45 C44 H44A 119.0
C46 C45 C44 120.9(3)
C46 C45 C50 119.7(3)
C44 C45 C50 119.4(3)
C47 C46 C45 118.2(3)
C47 C46 H46A 120.9
C45 C46 H46A 120.9
C46 C47 C48 120.6(3)
C46 C47 C49 121.7(3)
C48 C47 C49 117.6(3)
C47 C48 C43 122.7(3)
C47 C48 H48A 118.7
C43 C48 H48A 118.7
F8 C49 F7 106.5(3)
F8 C49 F9 106.4(3)
F7 C49 F9 106.0(3)
F8 C49 C47 112.3(3)
F7 C49 C47 113.5(3)
F9 C49 C47 111.6(3)
C52 C51 C56 115.6(3)
C52 C51 B1 121.8(3)
C56 C51 B1 122.2(3)
C53 C52 C51 122.8(3)
C53 C52 H52A 118.6
C51 C52 H52A 118.6
C54 C53 C52 120.3(3)
C54 C53 C57 119.2(3)
C52 C53 C57 120.5(4)
C53 C54 C55 118.8(3)
C53 C54 H54A 120.6
C55 C54 H54A 120.6
C54 C55 C56 120.4(3)
C54 C55 C58 118.9(3)
C56 C55 C58 120.7(3)
C55 C56 C51 122.2(3)
C55 C56 H56A 118.9
C51 C56 H56A 118.9
F17 C58 F16 108.1(4)
F17 C58 F18 106.6(3)
F16 C58 F18 104.1(3)
F17 C58 C55 113.6(3)
F16 C58 C55 112.4(3)
F18 C58 C55 111.4(4)
C64 C59 C60 115.5(3)
C64 C59 B1 121.7(3)
C60 C59 B1 122.4(2)
C61 C60 C59 122.0(3)
C61 C60 H60A 119.0
C59 C60 H60A 119.0
C62 C61 C60 121.0(3)
C62 C61 C65 118.3(3)
C60 C61 C65 120.7(3)
C63 C62 C61 118.2(3)
C63 C62 H62A 120.9
C61 C62 H62A 120.9
C62 C63 C64 120.8(3)
C62 C63 C66 120.5(3)
C64 C63 C66 118.7(3)
C63 C64 C59 122.4(3)
C63 C64 H64A 118.8
C59 C64 H64A 118.8
F19 C65 F21 108.3(3)
F19 C65 F20 106.1(3)
F21 C65 F20 104.4(3)
F19 C65 C61 113.7(3)
F21 C65 C61 111.8(3)
F20 C65 C61 112.0(3)

loop_
_geom_bond_atom_site_label_1
_geom_bond_atom_site_label_2
_geom_bond_distance
Cu1 N3 2.039(2)
Cu1 N2 2.063(2)
Cu1 N1 2.083(2)
Cu1 N4 2.089(2)
N1 C1 1.344(4)
N1 C12 1.372(4)
N2 C10 1.350(4)
N2 C11 1.370(4)
N3 C21 1.339(4)
N3 C32 1.369(4)
N4 C30 1.337(4)
N4 C31 1.360(4)
C1 C2 1.409(5)
C1 C13 1.540(5)
C2 C3 1.360(5)
C2 H2A 0.9500
C3 C4 1.392(5)
C3 H3A 0.9500
C4 C12 1.415(4)
C4 C5 1.428(5)
C5 C6 1.337(5)
C5 H5A 0.9500
C6 C7 1.423(4)
C6 H6A 0.9500
C7 C8 1.395(5)
C7 C11 1.414(4)
C11 C12 1.460(4)
C8 C9 1.351(5)
C8 H10A 0.9500
C9 C10 1.408(4)
C9 H11A 0.9500
C10 C14 1.533(4)
C13 C17 1.523(5)
C13 C16 1.527(5)
C13 C15 1.542(5)
C14 C18 1.528(4)
C14 C20 1.528(5)
C14 C19 1.536(4)
C15 H15A 0.9800
C15 H15B 0.9800
C15 H15C 0.9800
C16 H16A 0.9800
C16 H16B 0.9800
C16 H16C 0.9800
C17 H17A 0.9800
C17 H17B 0.9800
C17 H17C 0.9800
C18 H18A 0.9800
C18 H18B 0.9800
C18 H18C 0.9800
C19 H19A 0.9800
C19 H19B 0.9800
C19 H19C 0.9800
C20 H20A 0.9800
C20 H20B 0.9800
C20 H20C 0.9800
C21 C22 1.405(4)
C21 C33 1.505(4)
C22 C23 1.363(5)
C22 H22A 0.9500
C23 C24 1.404(4)
C23 H23A 0.9500
C24 C32 1.403(4)
C24 C25 1.428(4)
C25 C26 1.354(4)
C25 H25A 0.9500
C26 C27 1.429(4)
C26 H26A 0.9500
C27 C28 1.404(4)
C27 C31 1.407(4)
C31 C32 1.442(4)
C28 C29 1.363(4)
C28 H30A 0.9500
C29 C30 1.405(4)
C29 H31A 0.9500
C30 C34 1.491(4)
C33 H33A 0.9800
C33 H33B 0.9800
C33 H33C 0.9800
C34 H34A 0.9800
C34 H34B 0.9800
C34 H34C 0.9800
B1 C35 1.636(4)
B1 C51 1.640(4)
B1 C59 1.641(4)
B1 C43 1.642(4)
C35 C40 1.396(4)
C35 C36 1.401(4)
C36 C37 1.384(4)
C36 H36A 0.9500
C37 C38 1.387(5)
C37 C42 1.485(5)
C38 C39 1.383(5)
C38 H38A 0.9500
C39 C40 1.391(4)
C39 C41 1.493(5)
C40 H40A 0.9500
C43 C44 1.397(4)
C43 C48 1.402(4)
C44 C45 1.401(4)
C44 H44A 0.9500
C45 C46 1.386(5)
C45 C50 1.492(5)
C46 C47 1.383(4)
C46 H46A 0.9500
C47 C48 1.389(4)
C47 C49 1.498(5)
C48 H48A 0.9500
C49 F8 1.324(4)
C49 F7 1.330(4)
C49 F9 1.333(4)
C51 C52 1.396(4)
C51 C56 1.402(4)
C52 C53 1.387(5)
C52 H52A 0.9500
C53 C54 1.381(5)
C53 C57 1.497(5)
C54 C55 1.386(5)
C54 H54A 0.9500
C55 C56 1.392(4)
C55 C58 1.490(5)
C56 H56A 0.9500
C58 F17 1.312(4)
C58 F16 1.335(4)
C58 F18 1.351(4)
C59 C64 1.398(4)
C59 C60 1.405(4)
C60 C61 1.390(4)
C60 H60A 0.9500
C61 C62 1.384(5)
C61 C65 1.502(5)
C62 C63 1.380(5)
C62 H62A 0.9500
C63 C64 1.393(4)
C63 C66 1.499(5)
C64 H64A 0.9500
C65 F19 1.314(4)
C65 F21 1.329(4)
C65 F20 1.341(4)

loop_
_geom_torsion_atom_site_label_1
_geom_torsion_atom_site_label_2
_geom_torsion_atom_site_label_3
_geom_torsion_atom_site_label_4
_geom_torsion
N3 Cu1 N1 C1 -40.0(3)
N2 Cu1 N1 C1 177.6(3)
N4 Cu1 N1 C1 58.1(3)
N3 Cu1 N1 C12 152.95(17)
N2 Cu1 N1 C12 10.57(18)
N4 Cu1 N1 C12 -108.99(18)
N3 Cu1 N2 C10 35.8(3)
N1 Cu1 N2 C10 175.7(3)
N4 Cu1 N2 C10 -70.8(3)
N3 Cu1 N2 C11 -147.55(17)
N1 Cu1 N2 C11 -7.69(18)
N4 Cu1 N2 C11 105.82(18)
N2 Cu1 N3 C21 58.6(3)
N1 Cu1 N3 C21 -66.1(3)
N4 Cu1 N3 C21 -179.1(3)
N2 Cu1 N3 C32 -123.26(19)
N1 Cu1 N3 C32 111.98(19)
N4 Cu1 N3 C32 -0.97(18)
N3 Cu1 N4 C30 179.0(3)
N2 Cu1 N4 C30 -46.7(3)
N1 Cu1 N4 C30 50.4(3)
N3 Cu1 N4 C31 0.84(18)
N2 Cu1 N4 C31 135.08(18)
N1 Cu1 N4 C31 -127.74(18)
C12 N1 C1 C2 4.1(4)
Cu1 N1 C1 C2 -161.8(2)
C12 N1 C1 C13 -172.5(3)
Cu1 N1 C1 C13 21.6(4)
N1 C1 C2 C3 -3.3(5)
C13 C1 C2 C3 173.3(3)
C1 C2 C3 C4 -1.0(5)
C2 C3 C4 C12 4.1(5)
C2 C3 C4 C5 -175.6(3)
C3 C4 C5 C6 179.6(3)
C12 C4 C5 C6 0.0(5)
C4 C5 C6 C7 1.5(5)
C5 C6 C7 C8 179.5(3)
C5 C6 C7 C11 0.5(5)
C10 N2 C11 C7 1.5(4)
Cu1 N2 C11 C7 -175.7(2)
C10 N2 C11 C12 -179.2(2)
Cu1 N2 C11 C12 3.5(3)
C8 C7 C11 N2 -3.6(4)
C6 C7 C11 N2 175.5(3)
C8 C7 C11 C12 177.1(3)
C6 C7 C11 C12 -3.8(4)
C1 N1 C12 C4 -0.8(4)
Cu1 N1 C12 C4 168.5(2)
C1 N1 C12 C11 178.8(3)
Cu1 N1 C12 C11 -11.9(3)
C3 C4 C12 N1 -3.3(4)
C5 C4 C12 N1 176.4(3)
C3 C4 C12 C11 177.0(3)
C5 C4 C12 C11 -3.3(4)
N2 C11 C12 N1 6.1(4)
C7 C11 C12 N1 -174.6(3)
N2 C11 C12 C4 -174.2(3)
C7 C11 C12 C4 5.1(4)
C11 C7 C8 C9 2.2(4)
C6 C7 C8 C9 -176.9(3)
C7 C8 C9 C10 1.1(5)
C11 N2 C10 C9 1.9(4)
Cu1 N2 C10 C9 178.3(2)
C11 N2 C10 C14 -177.0(3)
Cu1 N2 C10 C14 -0.6(4)
C8 C9 C10 N2 -3.3(5)
C8 C9 C10 C14 175.6(3)
N1 C1 C13 C17 56.8(4)
C2 C1 C13 C17 -119.8(3)
N1 C1 C13 C16 -64.7(4)
C2 C1 C13 C16 118.7(3)
N1 C1 C13 C15 175.8(3)
C2 C1 C13 C15 -0.8(4)
N2 C10 C14 C18 57.3(4)
C9 C10 C14 C18 -121.6(3)
N2 C10 C14 C20 -64.2(4)
C9 C10 C14 C20 116.8(3)
N2 C10 C14 C19 176.1(3)
C9 C10 C14 C19 -2.8(4)
C32 N3 C21 C22 0.0(4)
Cu1 N3 C21 C22 178.0(2)
C32 N3 C21 C33 179.6(3)
Cu1 N3 C21 C33 -2.4(4)
N3 C21 C22 C23 -0.2(5)
C33 C21 C22 C23 -179.8(3)
C21 C22 C23 C24 0.4(5)
C22 C23 C24 C32 -0.4(4)
C22 C23 C24 C25 179.5(3)
C32 C24 C25 C26 -0.8(4)
C23 C24 C25 C26 179.3(3)
C24 C25 C26 C27 0.0(4)
C25 C26 C27 C28 179.8(3)
C25 C26 C27 C31 0.6(4)
C30 N4 C31 C27 0.4(4)
Cu1 N4 C31 C27 178.9(2)
C30 N4 C31 C32 -179.0(2)
Cu1 N4 C31 C32 -0.6(3)
C28 C27 C31 N4 0.9(4)
C26 C27 C31 N4 -179.8(3)
C28 C27 C31 C32 -179.6(2)
C26 C27 C31 C32 -0.4(4)
C21 N3 C32 C24 0.1(4)
Cu1 N3 C32 C24 -178.3(2)
C21 N3 C32 C31 179.3(2)
Cu1 N3 C32 C31 1.0(3)
C23 C24 C32 N3 0.1(4)
C25 C24 C32 N3 -179.8(3)
C23 C24 C32 C31 -179.1(3)
C25 C24 C32 C31 1.0(4)
N4 C31 C32 N3 -0.2(4)
C27 C31 C32 N3 -179.7(2)
N4 C31 C32 C24 179.0(2)
C27 C31 C32 C24 -0.4(4)
C31 C27 C28 C29 -0.8(4)
C26 C27 C28 C29 179.9(3)
C27 C28 C29 C30 -0.6(5)
C31 N4 C30 C29 -1.9(4)
Cu1 N4 C30 C29 -180.0(2)
C31 N4 C30 C34 176.6(3)
Cu1 N4 C30 C34 -1.5(4)
C28 C29 C30 N4 2.0(5)
C28 C29 C30 C34 -176.4(3)
C51 B1 C35 C40 99.6(3)
C59 B1 C35 C40 -22.4(4)
C43 B1 C35 C40 -140.2(3)
C51 B1 C35 C36 -73.3(3)
C59 B1 C35 C36 164.7(3)
C43 B1 C35 C36 46.9(3)
C40 C35 C36 C37 0.1(4)
B1 C35 C36 C37 173.5(3)
C35 C36 C37 C38 0.3(5)
C35 C36 C37 C42 179.4(3)
C36 C37 C38 C39 -0.3(5)
C42 C37 C38 C39 -179.4(3)
C37 C38 C39 C40 0.0(5)
C37 C38 C39 C41 178.7(3)
C38 C39 C40 C35 0.4(5)
C41 C39 C40 C35 -178.3(3)
C36 C35 C40 C39 -0.4(4)
B1 C35 C40 C39 -173.6(3)
C35 B1 C43 C44 24.0(4)
C51 B1 C43 C44 139.6(3)
C59 B1 C43 C44 -99.9(3)
C35 B1 C43 C48 -163.0(2)
C51 B1 C43 C48 -47.3(3)
C59 B1 C43 C48 73.1(3)
C48 C43 C44 C45 -0.4(4)
B1 C43 C44 C45 172.8(3)
C43 C44 C45 C46 0.1(4)
C43 C44 C45 C50 177.9(3)
C44 C45 C46 C47 0.1(4)
C50 C45 C46 C47 -177.6(3)
C45 C46 C47 C48 -0.1(4)
C45 C46 C47 C49 178.7(3)
C46 C47 C48 C43 -0.2(4)
C49 C47 C48 C43 -179.0(3)
C44 C43 C48 C47 0.5(4)
B1 C43 C48 C47 -173.2(3)
C46 C47 C49 F8 -111.2(4)
C48 C47 C49 F8 67.6(4)
C46 C47 C49 F7 9.7(5)
C48 C47 C49 F7 -171.5(3)
C46 C47 C49 F9 129.5(3)
C48 C47 C49 F9 -51.7(4)
C35 B1 C51 C52 -83.4(3)
C59 B1 C51 C52 40.1(4)
C43 B1 C51 C52 155.4(3)
C35 B1 C51 C56 88.8(3)
C59 B1 C51 C56 -147.7(3)
C43 B1 C51 C56 -32.4(4)
C56 C51 C52 C53 0.3(4)
B1 C51 C52 C53 173.0(3)
C51 C52 C53 C54 -1.3(5)
C51 C52 C53 C57 177.0(3)
C52 C53 C54 C55 1.2(5)
C57 C53 C54 C55 -177.1(3)
C53 C54 C55 C56 -0.1(5)
C53 C54 C55 C58 177.3(3)
C54 C55 C56 C51 -0.9(5)
C58 C55 C56 C51 -178.3(3)
C52 C51 C56 C55 0.8(4)
B1 C51 C56 C55 -171.8(3)
C54 C55 C58 F17 161.0(3)
C56 C55 C58 F17 -21.6(5)
C54 C55 C58 F16 -75.9(4)
C56 C55 C58 F16 101.5(4)
C54 C55 C58 F18 40.5(4)
C56 C55 C58 F18 -142.1(3)
C35 B1 C59 C64 147.9(3)
C51 B1 C59 C64 30.7(4)
C43 B1 C59 C64 -89.2(3)
C35 B1 C59 C60 -39.4(4)
C51 B1 C59 C60 -156.6(3)
C43 B1 C59 C60 83.6(3)
C64 C59 C60 C61 -1.6(4)
B1 C59 C60 C61 -174.7(3)
C59 C60 C61 C62 1.0(5)
C59 C60 C61 C65 -177.7(3)
C60 C61 C62 C63 0.3(5)
C65 C61 C62 C63 179.0(3)
C61 C62 C63 C64 -0.9(5)
C61 C62 C63 C66 177.3(3)
C62 C63 C64 C59 0.2(5)
C66 C63 C64 C59 -178.0(3)
C60 C59 C64 C63 1.1(4)
B1 C59 C64 C63 174.2(3)
C62 C61 C65 F19 170.0(3)
C60 C61 C65 F19 -11.3(5)
C62 C61 C65 F21 -67.0(4)
C60 C61 C65 F21 111.7(3)
C62 C61 C65 F20 49.8(4)
C60 C61 C65 F20 -131.5(3)
